data_4323620
loop_
_publ_author_name
'Anita Schmidt'
'Robert Glaum'

_publ_contact_author
;     
                Robert Glaum     
                Institut f\"ur Anorganische und Analytische Chemie     
                Justus-Liebig-Universit\"at Gie\&sen     
                Heinrich-Buff-Ring 58     
                D-35392 Gie\&sen     
                Germany     
;
_publ_contact_author_email Robert.Glaum@anorg.chemie.uni-giessen.de
_publ_contact_author_fax '+49 641 7025673'
_publ_contact_author_phone '+49 641 7025690'
_publ_section_title
;
 Cr~3~Si~2~O~7~.1/4MX (MX = NaCl, NaBr, KCl, KBr): A Cage Structure Built
 from [Cr^II^O~4~] and [Si~2~O~7~] Units 1
;
_journal_name_full 'Inorganic Chemistry'
_journal_page_first 4883
_journal_page_last 4887
_journal_paper_doi 10.1021/ic9700718
_journal_volume 36
_journal_year 1997
_chemical_compound_source
;
Purple crystals were prepared by reacting mixtures of Cr~2~O~3~, Cr, 
SiO~2~ and the respective alkali halide in evacuated silica ampoules at 
approximately 1350 \%C for two days.
;
_chemical_formula_moiety NaCr~12~(Si~2~O~7~)~4~Cl
_chemical_formula_structural 'Cr~3~Si~2~O~7~* 1/4 NaCl'
_chemical_formula_sum 'Cl2 Cr24 Na2 O56 Si16'
_chemical_formula_weight 2710.32
_chemical_name_systematic
; 
dodeca-Chromium(II)-sodiumchloridetetradisilicate 
;
_space_group_IT_number 139
_symmetry_cell_setting tetragonal
_symmetry_space_group_name_Hall '-I 4 2'
_symmetry_space_group_name_H-M 'I 4/m m m'
_atom_sites_solution_hydrogens geom
_atom_sites_solution_primary direct
_atom_sites_solution_secondary difmap
_audit_creation_method SHELXL
_cell_angle_alpha 90.00
_cell_angle_beta 90.00
_cell_angle_gamma 90.00
_cell_formula_units_Z 1
_cell_length_a 10.254(2)
_cell_length_b 10.254(2)
_cell_length_c 12.960(4)
_cell_measurement_reflns_used 32
_cell_measurement_temperature 293(2)
_cell_measurement_theta_max 12.00
_cell_measurement_theta_min 8.46
_cell_volume 1362.7(6)
_computing_cell_refinement 'STOE DIF4'
_computing_data_collection
; 
Data collection by the peak/background method, refinement of the cell  
parameters and the reduction of the data were performed using the software  
package STOE DIF4, STOE REDU4 (STOE & Cie). Scattering factors, dispersion 
corrections and absorption coefficients were taken from International Tables 
for Crystallography, Vol. C. (1992), tables 6.1.1.4, 4.2.6.8 and 4.2.4.2  
respectively. 
;
_computing_data_reduction 'STOE REDU4'
_computing_publication_material 'SHELXL-93 (Sheldrick, 1993)'
_computing_structure_refinement 'SHELXL-93 (Sheldrick, 1993)'
_computing_structure_solution 'SHELXS-86 (Sheldrick, 1990)'
_diffrn_ambient_temperature 293(2)
_diffrn_measurement_device 'Four circle diffractometer AED2 (Fa. Stoe)'
_diffrn_measurement_method \q/2\q
_diffrn_radiation_monochromator graphite
_diffrn_radiation_source 'fine-focus sealed tube'
_diffrn_radiation_type MoK\a
_diffrn_radiation_wavelength 0.71073
_diffrn_reflns_av_R_equivalents 0.1338
_diffrn_reflns_av_sigmaI/netI 0.0555
_diffrn_reflns_limit_h_max 14
_diffrn_reflns_limit_h_min -14
_diffrn_reflns_limit_k_max 14
_diffrn_reflns_limit_k_min 0
_diffrn_reflns_limit_l_max 18
_diffrn_reflns_limit_l_min -18
_diffrn_reflns_number 4343
_diffrn_reflns_theta_max 29.99
_diffrn_reflns_theta_min 2.53
_diffrn_standards_decay_% 0
_diffrn_standards_interval_time 120
_diffrn_standards_number 3
_exptl_absorpt_coefficient_mu 5.158
_exptl_absorpt_correction_type 'Psi scan (North, Phillips & Mathews, 1968)'
_exptl_crystal_colour purple
_exptl_crystal_density_diffrn 3.303
_exptl_crystal_description 'triangular plate'
_exptl_crystal_F_000 1304
_exptl_crystal_size_max 0.08
_exptl_crystal_size_mid 0.08
_exptl_crystal_size_min 0.04
_refine_diff_density_max 0.827
_refine_diff_density_min -1.022
_refine_diff_density_rms 0.214
_refine_ls_extinction_method none
_refine_ls_goodness_of_fit_all 1.210
_refine_ls_goodness_of_fit_obs 1.127
_refine_ls_matrix_type full
_refine_ls_number_parameters 42
_refine_ls_number_reflns 614
_refine_ls_number_restraints 0
_refine_ls_restrained_S_all 1.218
_refine_ls_restrained_S_obs 1.127
_refine_ls_R_factor_all 0.0827
_refine_ls_R_factor_obs 0.0295
_refine_ls_shift/esd_max 0.000
_refine_ls_shift/esd_mean 0.000
_refine_ls_structure_factor_coef Fsqd
_refine_ls_weighting_details 'w=1/[\s^2^(Fo^2^)+(0.0210P)^2^+3.5358P] where P=(Fo^2^+2Fc^2^)/3'
_refine_ls_weighting_scheme calc
_refine_ls_wR_factor_all 0.0759
_refine_ls_wR_factor_obs 0.0560
_reflns_number_observed 406
_reflns_number_total 615
_reflns_observed_criterion >2sigma(I)
_cod_data_source_file ic9700718_2.cif
_cod_data_source_block nacl
_cod_depositor_comments
;
The following automatic conversions were performed:

'_geom_bond_publ_flag' value 'Y' changed to 'y' according to the
built-in table from CIF Core dictionary named 'cif_core.dic' version
2.4.1 from 2010-06-29 (31 time).

'_geom_angle_publ_flag' value 'Y'
changed to 'y' according to the built-in table from CIF Core
dictionary named 'cif_core.dic' version 2.4.1 from 2010-06-29 (108
times).

Automatic conversion script
Id: cif_fix_values 1715 2011-07-08 13:25:40Z adriana 

The following automatic conversions were performed:

'_refine_ls_weighting_scheme' value 'calc
w=1/[\s^2^(Fo^2^)+(0.0210P)^2^+3.5358P] where P=(Fo^2^+2Fc^2^)/3' was
changed to 'calc'. New tag '_refine_ls_weighting_details' was
created. The value of the new tag was set to
'w=1/[\s^2^(Fo^2^)+(0.0210P)^2^+3.5358P] where P=(Fo^2^+2Fc^2^)/3'.

Automatic conversion script
Id: cif_fix_values 3143 2015-03-26 13:38:13Z robertas 
;
_cod_database_code 4323620

loop_
_symmetry_equiv_pos_as_xyz
'x, y, z'
'-x, -y, z'
'-y, x, z'
'y, -x, z'
'-x, y, -z'
'x, -y, -z'
'y, x, -z'
'-y, -x, -z'
'x+1/2, y+1/2, z+1/2'
'-x+1/2, -y+1/2, z+1/2'
'-y+1/2, x+1/2, z+1/2'
'y+1/2, -x+1/2, z+1/2'
'-x+1/2, y+1/2, -z+1/2'
'x+1/2, -y+1/2, -z+1/2'
'y+1/2, x+1/2, -z+1/2'
'-y+1/2, -x+1/2, -z+1/2'
'-x, -y, -z'
'x, y, -z'
'y, -x, -z'
'-y, x, -z'
'x, -y, z'
'-x, y, z'
'-y, -x, z'
'y, x, z'
'-x+1/2, -y+1/2, -z+1/2'
'x+1/2, y+1/2, -z+1/2'
'y+1/2, -x+1/2, -z+1/2'
'-y+1/2, x+1/2, -z+1/2'
'x+1/2, -y+1/2, z+1/2'
'-x+1/2, y+1/2, z+1/2'
'-y+1/2, -x+1/2, z+1/2'
'y+1/2, x+1/2, z+1/2'

loop_
_atom_site_aniso_label
_atom_site_aniso_U_11
_atom_site_aniso_U_22
_atom_site_aniso_U_33
_atom_site_aniso_U_23
_atom_site_aniso_U_13
_atom_site_aniso_U_12
Cr1 0.0203(7) 0.0051(6) 0.0057(5) 0.000 0.000 0.000
Cr2 0.0121(4) 0.0045(4) 0.0079(3) 0.000 -0.0023(3) 0.000
Si1 0.0061(4) 0.0061(4) 0.0055(6) 0.0000(3) 0.0000(3) -0.0011(6)
O1 0.0071(15) 0.0071(15) 0.003(2) 0.000 0.000 -0.003(2)
O2 0.0069(10) 0.0069(10) 0.008(2) 0.0002(9) 0.0002(9) 0.0009(14)
O3 0.0146(14) 0.0065(11) 0.0067(11) -0.0010(9) -0.0035(10) -0.0005(11)
Cl 0.026(2) 0.026(2) 0.058(5) 0.000 0.000 0.000
Na 0.011(3) 0.011(3) 0.085(11) 0.000 0.000 0.000

loop_
_atom_site_label
_atom_site_type_symbol
_atom_site_fract_x
_atom_site_fract_y
_atom_site_fract_z
_atom_site_U_iso_or_equiv
_atom_site_thermal_displace_type
_atom_site_occupancy
_atom_site_calc_flag
_atom_site_refinement_flags
_atom_site_disorder_group
Cr1 Cr 0.32548(14) 0.0000 0.5000 0.0104(3) Uani 1 d S .
Cr2 Cr 0.22886(9) 0.0000 0.28558(6) 0.0082(2) Uani 1 d S .
Si1 Si 0.21721(10) 0.21721(10) 0.11163(11) 0.0059(3) Uani 1 d S .
O1 O 0.1632(4) 0.1632(4) 0.0000 0.0057(10) Uani 1 d S .
O2 O 0.1423(2) 0.1423(2) 0.2030(3) 0.0072(7) Uani 1 d S .
O3 O 0.3129(3) 0.1278(3) 0.3832(2) 0.0093(6) Uani 1 d . .
Cl Cl 0.0000 0.0000 0.4396(7) 0.037(2) Uani 0.50 d SP .
Na Na 0.0000 0.0000 0.0410(10) 0.036(4) Uani 0.50 d SP .

loop_
_atom_type_symbol
_atom_type_description
_atom_type_scat_dispersion_real
_atom_type_scat_dispersion_imag
_atom_type_scat_source
Cr Cr 0.3209 0.6236 'International Tables Vol C Tables 4.2.6.8 and 6.1.1.4'
Si Si 0.0817 0.0704 'International Tables Vol C Tables 4.2.6.8 and 6.1.1.4'
O O 0.0106 0.0060 'International Tables Vol C Tables 4.2.6.8 and 6.1.1.4'
Cl Cl 0.1484 0.1585 'International Tables Vol C Tables 4.2.6.8 and 6.1.1.4'
Na Na 0.0362 0.0249 'International Tables Vol C Tables 4.2.6.8 and 6.1.1.4'

loop_
_geom_angle_atom_site_label_1
_geom_angle_atom_site_label_2
_geom_angle_atom_site_label_3
_geom_angle
_geom_angle_site_symmetry_1
_geom_angle_site_symmetry_3
_geom_angle_publ_flag
O3 Cr1 O3 172.7(2) 21 18_556 y
O3 Cr1 O3 98.0(2) 21 6_556 y
O3 Cr1 O3 81.6(2) 18_556 6_556 y
O3 Cr1 O3 81.6(2) 21 . y
O3 Cr1 O3 98.0(2) 18_556 . y
O3 Cr1 O3 172.7(2) 6_556 . y
O3 Cr2 O3 81.11(15) . 21 y
O3 Cr2 O2 173.00(12) . 4 y
O3 Cr2 O2 92.95(12) 21 4 y
O3 Cr2 O2 92.95(12) . . y
O3 Cr2 O2 173.00(12) 21 . y
O2 Cr2 O2 92.7(2) 4 . y
O2 Si1 O3 110.34(13) . 16 y
O2 Si1 O3 110.34(13) . 25 y
O3 Si1 O3 111.9(2) 16 25 y
O2 Si1 O1 109.0(2) . . y
O3 Si1 O1 107.59(14) 16 . y
O3 Si1 O1 107.59(13) 25 . y
Si1 O1 Si1 123.1(3) . 18 y
Si1 O1 Na 131.1(4) . 17 y
Si1 O1 Na 105.8(3) 18 17 y
Si1 O1 Na 105.8(3) . . y
Si1 O1 Na 131.1(4) 18 . y
Na O1 Na 25.3(6) 17 . y
Si1 O2 Cr2 121.78(10) . 3 y
Si1 O2 Cr2 121.78(10) . . y
Cr2 O2 Cr2 110.8(2) 3 . y
Si1 O2 O1 35.98(15) . . y
Cr2 O2 O1 123.41(9) 3 . y
Cr2 O2 O1 123.41(9) . . y
Si1 O3 Cr1 128.5(2) 25 . y
Si1 O3 Cr2 125.6(2) 25 . y
Cr1 O3 Cr2 94.38(11) . . y
Si1 O3 O3 168.75(10) 25 21 y
Cr1 O3 O3 49.21(8) . 21 y
Cr2 O3 O3 49.44(8) . 21 y
Cl Cl Cr2 130.37(13) 17_556 4 y
Cl Cl Cr2 130.37(13) 17_556 2 y
Cr2 Cl Cr2 65.19(14) 4 2 y
Cl Cl Cr2 130.37(13) 17_556 . y
Cr2 Cl Cr2 65.19(14) 4 . y
Cr2 Cl Cr2 99.3(3) 2 . y
Cl Cl Cr2 130.37(13) 17_556 3 y
Cr2 Cl Cr2 99.3(3) 4 3 y
Cr2 Cl Cr2 65.19(14) 2 3 y
Cr2 Cl Cr2 65.19(14) . 3 y
Cl Cl Cr1 76.8(2) 17_556 3 y
Cr2 Cl Cr1 152.8(3) 4 3 y
Cr2 Cl Cr1 98.51(7) 2 3 y
Cr2 Cl Cr1 98.51(7) . 3 y
Cr2 Cl Cr1 53.58(3) 3 3 y
Cl Cl Cr1 76.8(2) 17_556 . y
Cr2 Cl Cr1 98.51(7) 4 . y
Cr2 Cl Cr1 152.8(3) 2 . y
Cr2 Cl Cr1 53.58(3) . . y
Cr2 Cl Cr1 98.51(7) 3 . y
Cr1 Cl Cr1 87.01(7) 3 . y
Cl Cl Cr1 76.79(15) 17_556 17_556 y
Cr2 Cl Cr1 98.51(7) 4 17_556 y
Cr2 Cl Cr1 53.58(3) 2 17_556 y
Cr2 Cl Cr1 152.8(3) . 17_556 y
Cr2 Cl Cr1 98.51(7) 3 17_556 y
Cr1 Cl Cr1 87.01(7) 3 17_556 y
Cr1 Cl Cr1 153.6(3) . 17_556 y
Cl Cl Cr1 76.79(15) 17_556 19_556 y
Cr2 Cl Cr1 53.58(3) 4 19_556 y
Cr2 Cl Cr1 98.51(7) 2 19_556 y
Cr2 Cl Cr1 98.51(7) . 19_556 y
Cr2 Cl Cr1 152.8(3) 3 19_556 y
Cr1 Cl Cr1 153.6(3) 3 19_556 y
Cr1 Cl Cr1 87.01(7) . 19_556 y
Cr1 Cl Cr1 87.01(7) 17_556 19_556 y
Na Na O1 77.3(3) 17 . y
Na Na O1 77.3(3) 17 17 y
O1 Na O1 154.7(6) . 17 y
Na Na O1 77.3(3) 17 19 y
O1 Na O1 87.24(13) . 19 y
O1 Na O1 87.24(13) 17 19 y
Na Na O1 77.3(3) 17 3 y
O1 Na O1 87.24(13) . 3 y
O1 Na O1 87.24(13) 17 3 y
O1 Na O1 154.7(6) 19 3 y
Na Na O2 135.5(2) 17 . y
O1 Na O2 58.16(15) . . y
O1 Na O2 147.2(5) 17 . y
O1 Na O2 99.0(2) 19 . y
O1 Na O2 99.0(2) 3 . y
Na Na O2 135.5(2) 17 4 y
O1 Na O2 99.0(2) . 4 y
O1 Na O2 99.0(2) 17 4 y
O1 Na O2 58.16(15) 19 4 y
O1 Na O2 147.2(5) 3 4 y
O2 Na O2 59.4(2) . 4 y
Na Na O2 135.5(2) 17 3 y
O1 Na O2 99.0(2) . 3 y
O1 Na O2 99.0(2) 17 3 y
O1 Na O2 147.2(5) 19 3 y
O1 Na O2 58.16(15) 3 3 y
O2 Na O2 59.4(2) . 3 y
O2 Na O2 89.0(4) 4 3 y
Na Na O2 135.5(2) 17 2 y
O1 Na O2 147.2(5) . 2 y
O1 Na O2 58.16(15) 17 2 y
O1 Na O2 99.0(2) 19 2 y
O1 Na O2 99.0(2) 3 2 y
O2 Na O2 89.0(4) . 2 y
O2 Na O2 59.4(2) 4 2 y
O2 Na O2 59.4(2) 3 2 y

loop_
_geom_bond_atom_site_label_1
_geom_bond_atom_site_label_2
_geom_bond_distance
_geom_bond_site_symmetry_2
_geom_bond_publ_flag
Cr1 O3 2.006(3) 21 y
Cr1 O3 2.006(3) 18_556 y
Cr1 O3 2.006(3) 6_556 y
Cr1 O3 2.006(3) . y
Cr2 O3 2.015(3) . y
Cr2 O3 2.015(3) 21 y
Cr2 O2 2.016(2) 4 y
Cr2 O2 2.016(2) . y
Si1 O2 1.607(4) . y
Si1 O3 1.621(3) 16 y
Si1 O3 1.621(3) 25 y
Si1 O1 1.645(3) . y
O1 Si1 1.645(3) 18 y
O1 Na 2.425(6) 17 y
O1 Na 2.425(6) . y
O2 Cr2 2.016(2) 3 y
O3 Si1 1.621(3) 25 y
O3 O3 2.621(5) 21 y
Cl Cl 1.57(2) 17_556 y
Cl Cr2 3.080(6) 4 y
Cl Cr2 3.080(6) 2 y
Cl Cr2 3.080(6) 3 y
Cl Cr1 3.428(3) 3 y
Cl Cr1 3.428(3) 17_556 y
Cl Cr1 3.428(3) 19_556 y
Na Na 1.06(3) 17 ?
Na O1 2.425(6) 17 y
Na O1 2.425(6) 19 y
Na O1 2.425(6) 3 y
Na O2 2.943(10) 4 y
Na O2 2.943(10) 3 y
Na O2 2.943(10) 2 y
